data_4314053
loop_
_publ_author_name
'Timothy J. Boyle'
'Nicholas L. Andrews'
'Mark A. Rodriguez'
'Charles Campana'
'Timothy Yiu'

_publ_section_title
;
 Structural Variations of Potassium Aryloxides
;
_journal_name_full 'Inorganic Chemistry'
_journal_page_first 5357
_journal_page_last 5366
_journal_paper_doi 10.1021/ic034222k
_journal_volume 42
_journal_year 2003
_chemical_formula_sum 'C14 H21 K O'
_chemical_formula_weight 244.41
_chemical_name_common '[K(DBP)]infinite'
_chemical_name_systematic
; 
 ? 
;
_space_group_IT_number 19
_symmetry_cell_setting orthorhombic
_symmetry_space_group_name_Hall 'P 2ac 2ab'
_symmetry_space_group_name_H-M 'P 21 21 21'
_atom_sites_solution_hydrogens geom
_atom_sites_solution_primary direct
_atom_sites_solution_secondary difmap
_audit_creation_method SHELXL-97
_cell_angle_alpha 90.00
_cell_angle_beta 90.00
_cell_angle_gamma 90.00
_cell_formula_units_Z 4
_cell_length_a 6.8444(18)
_cell_length_b 12.333(3)
_cell_length_c 16.208(4)
_cell_measurement_temperature 168(2)
_cell_volume 1368.1(6)
_computing_cell_refinement 'Bruker SMART'
_computing_data_collection 'Bruker SMART'
_computing_data_reduction 'Bruker SHELXTL'
_computing_molecular_graphics 'Bruker SHELXTL'
_computing_publication_material 'Bruker SHELXTL'
_computing_structure_refinement 'SHELXL-97 (Sheldrick, 1997)'
_computing_structure_solution 'SHELXS-97 (Sheldrick, 1990)'
_diffrn_ambient_temperature 168(2)
_diffrn_measured_fraction_theta_full 0.991
_diffrn_measured_fraction_theta_max 0.991
_diffrn_measurement_device_type 'CCD area detector'
_diffrn_measurement_method 'phi and omega scans'
_diffrn_radiation_monochromator graphite
_diffrn_radiation_source 'fine-focus sealed tube'
_diffrn_radiation_type MoK\a
_diffrn_radiation_wavelength 0.71073
_diffrn_reflns_av_R_equivalents 0.0663
_diffrn_reflns_av_sigmaI/netI 0.0723
_diffrn_reflns_limit_h_max 8
_diffrn_reflns_limit_h_min -9
_diffrn_reflns_limit_k_max 16
_diffrn_reflns_limit_k_min -15
_diffrn_reflns_limit_l_max 21
_diffrn_reflns_limit_l_min -21
_diffrn_reflns_number 12173
_diffrn_reflns_theta_full 28.03
_diffrn_reflns_theta_max 28.03
_diffrn_reflns_theta_min 2.07
_exptl_absorpt_coefficient_mu 0.367
_exptl_absorpt_correction_type 'SADABS (V2.03)'
_exptl_crystal_colour colorless
_exptl_crystal_density_diffrn 1.187
_exptl_crystal_density_method 'not measured'
_exptl_crystal_description irregular
_exptl_crystal_F_000 528
_exptl_crystal_size_max .11
_exptl_crystal_size_min .07
_refine_diff_density_max 0.555
_refine_diff_density_min -0.256
_refine_diff_density_rms 0.054
_refine_ls_abs_structure_details 'Flack H D (1983), Acta Cryst. A39, 876-881'
_refine_ls_abs_structure_Flack 0(10)
_refine_ls_extinction_method none
_refine_ls_goodness_of_fit_ref 1.077
_refine_ls_hydrogen_treatment mixed
_refine_ls_matrix_type full
_refine_ls_number_parameters 229
_refine_ls_number_reflns 3228
_refine_ls_number_restraints 0
_refine_ls_restrained_S_all 1.077
_refine_ls_R_factor_all 0.0814
_refine_ls_R_factor_gt 0.0576
_refine_ls_shift/su_max 0.004
_refine_ls_shift/su_mean 0.000
_refine_ls_structure_factor_coef Fsqd
_refine_ls_weighting_details 'calc w=1/[\s^2^(Fo^2^)+(0.0272P)^2^+0.1815P] where P=(Fo^2^+2Fc^2^)/3'
_refine_ls_weighting_scheme calc
_refine_ls_wR_factor_gt 0.0809
_refine_ls_wR_factor_ref 0.0868
_reflns_number_gt 2545
_reflns_number_total 3228
_reflns_threshold_expression >2sigma(I)
_cod_data_source_file ic034222ksi20030227_032620_10.cif
_cod_data_source_block na076s
_cod_depositor_comments
;
The following automatic conversions were performed:

'_symmetry_cell_setting' value 'Orthorhombic' changed to
'orthorhombic' according to the built-in table from CIF Core
dictionary named 'cif_core.dic' version 2.4.1 from 2010-06-29.

Automatic conversion script
Id: cif_fix_values 1646 2011-03-28 12:23:43Z adriana 
;
_cod_original_cell_volume 1368.2(6)
_cod_database_code 4314053

loop_
_symmetry_equiv_pos_as_xyz
'x, y, z'
'-x+1/2, -y, z+1/2'
'-x, y+1/2, -z+1/2'
'x+1/2, -y+1/2, -z'

loop_
_atom_site_label
_atom_site_type_symbol
_atom_site_fract_x
_atom_site_fract_y
_atom_site_fract_z
_atom_site_U_iso_or_equiv
_atom_site_adp_type
_atom_site_occupancy
_atom_site_symmetry_multiplicity
_atom_site_calc_flag
_atom_site_refinement_flags
_atom_site_disorder_assembly
_atom_site_disorder_group
K1 K 0.02005(8) 0.31424(5) 0.54638(3) 0.03018(16) Uani 1 1 d . . .
O1 O 0.1498(2) 0.16305(12) 0.44440(10) 0.0238(4) Uani 1 1 d . . .
C1 C 0.0008(4) 0.11422(17) 0.41018(13) 0.0207(5) Uani 1 1 d . . .
C2 C 0.4214(3) 0.48370(19) 0.55463(16) 0.0237(6) Uani 1 1 d . . .
C3 C 0.2570(4) 0.5309(2) 0.59067(18) 0.0293(6) Uani 1 1 d . . .
H3 H 0.203(4) 0.593(2) 0.5712(16) 0.026(8) Uiso 1 1 d . . .
C4 C 0.1701(4) 0.4887(2) 0.66109(17) 0.0304(7) Uani 1 1 d . . .
H4 H 0.056(4) 0.5239(19) 0.6846(14) 0.027(7) Uiso 1 1 d . . .
C5 C 0.2513(4) 0.3981(2) 0.69703(18) 0.0286(6) Uani 1 1 d . . .
H5 H 0.199(4) 0.372(2) 0.7435(16) 0.024(7) Uiso 1 1 d . . .
C6 C 0.4133(4) 0.3451(2) 0.66445(15) 0.0236(6) Uani 1 1 d . . .
C7 C 0.5250(4) 0.5401(2) 0.48150(15) 0.0295(6) Uani 1 1 d . . .
C8 C 0.7348(5) 0.5681(3) 0.5049(2) 0.0342(7) Uani 1 1 d . . .
H8A H 0.748(4) 0.621(2) 0.5514(19) 0.038(8) Uiso 1 1 d . . .
H8B H 0.803(4) 0.508(3) 0.5226(17) 0.044(10) Uiso 1 1 d . . .
H8C H 0.802(4) 0.598(2) 0.4589(18) 0.033(8) Uiso 1 1 d . . .
C9 C 0.4265(6) 0.6473(3) 0.4584(3) 0.0603(11) Uani 1 1 d . . .
H9A H 0.493(6) 0.680(3) 0.415(2) 0.068(10) Uiso 1 1 d . . .
H9B H 0.430(6) 0.697(3) 0.506(2) 0.082(14) Uiso 1 1 d . . .
H9C H 0.298(6) 0.638(3) 0.439(2) 0.078(14) Uiso 1 1 d . . .
C10 C 0.5249(6) 0.4683(3) 0.40434(19) 0.0443(8) Uani 1 1 d . . .
H10A H 0.583(4) 0.400(2) 0.4114(16) 0.023(7) Uiso 1 1 d . . .
H10B H 0.585(4) 0.506(2) 0.3612(18) 0.046(9) Uiso 1 1 d . . .
H10C H 0.390(6) 0.457(3) 0.386(2) 0.079(13) Uiso 1 1 d . . .
C11 C 0.5066(5) 0.2497(2) 0.71177(15) 0.0318(6) Uani 1 1 d . . .
C12 C 0.5342(6) 0.1484(3) 0.6577(2) 0.0417(8) Uani 1 1 d . . .
H12A H 0.420(5) 0.128(2) 0.6331(19) 0.047(10) Uiso 1 1 d . . .
H12B H 0.634(5) 0.163(3) 0.6166(19) 0.056(10) Uiso 1 1 d . . .
H12C H 0.579(5) 0.086(3) 0.695(2) 0.059(10) Uiso 1 1 d . . .
C13 C 0.3846(6) 0.2123(4) 0.7855(2) 0.0547(10) Uani 1 1 d . . .
H13A H 0.383(4) 0.271(2) 0.8256(19) 0.044(10) Uiso 1 1 d . . .
H13B H 0.240(5) 0.193(3) 0.771(2) 0.067(11) Uiso 1 1 d . . .
H13C H 0.452(5) 0.149(3) 0.8124(19) 0.060(10) Uiso 1 1 d . . .
C14 C 0.7068(5) 0.2869(4) 0.7441(2) 0.0457(9) Uani 1 1 d . . .
H14A H 0.789(5) 0.314(3) 0.701(2) 0.065(11) Uiso 1 1 d . . .
H14B H 0.773(4) 0.234(3) 0.7713(18) 0.041(9) Uiso 1 1 d . . .
H14C H 0.705(5) 0.344(3) 0.788(2) 0.053(10) Uiso 1 1 d . . .

loop_
_atom_site_aniso_label
_atom_site_aniso_U_11
_atom_site_aniso_U_22
_atom_site_aniso_U_33
_atom_site_aniso_U_23
_atom_site_aniso_U_13
_atom_site_aniso_U_12
K1 0.0246(3) 0.0307(3) 0.0353(3) -0.0091(3) -0.0018(3) 0.0026(3)
O1 0.0227(9) 0.0229(10) 0.0258(9) -0.0022(8) -0.0012(9) -0.0019(7)
C1 0.0189(13) 0.0214(12) 0.0218(12) -0.0052(9) 0.0050(12) 0.0013(12)
C2 0.0219(13) 0.0233(13) 0.0260(13) -0.0020(12) -0.0066(12) -0.0012(10)
C3 0.0279(15) 0.0201(15) 0.0399(16) -0.0032(13) -0.0071(13) 0.0060(13)
C4 0.0217(15) 0.0331(17) 0.0363(16) -0.0109(14) 0.0010(13) 0.0049(13)
C5 0.0261(15) 0.0361(17) 0.0238(15) -0.0054(13) 0.0014(13) -0.0007(13)
C6 0.0236(13) 0.0253(14) 0.0218(13) -0.0035(11) -0.0014(11) 0.0012(10)
C7 0.0285(15) 0.0286(13) 0.0314(13) 0.0065(11) -0.0009(12) 0.0051(13)
C8 0.0374(18) 0.0258(16) 0.0393(19) 0.0020(15) 0.0029(16) -0.0070(14)
C9 0.054(3) 0.054(2) 0.072(3) 0.032(2) 0.012(2) 0.0190(18)
C10 0.051(2) 0.051(2) 0.0312(16) 0.0044(15) -0.0035(18) -0.014(2)
C11 0.0299(15) 0.0407(15) 0.0248(12) 0.0067(11) 0.0016(15) 0.0066(15)
C12 0.041(2) 0.0331(17) 0.051(2) 0.0109(15) -0.0012(19) 0.0043(16)
C13 0.055(2) 0.065(3) 0.044(2) 0.024(2) 0.0119(18) 0.018(2)
C14 0.043(2) 0.060(3) 0.0341(19) 0.0073(18) -0.0170(16) 0.0034(17)

loop_
_atom_type_symbol
_atom_type_description
_atom_type_scat_dispersion_real
_atom_type_scat_dispersion_imag
_atom_type_scat_source
C C 0.0033 0.0016 'International Tables Vol C Tables 4.2.6.8 and 6.1.1.4'
H H 0.0000 0.0000 'International Tables Vol C Tables 4.2.6.8 and 6.1.1.4'
O O 0.0106 0.0060 'International Tables Vol C Tables 4.2.6.8 and 6.1.1.4'
K K 0.2009 0.2494 'International Tables Vol C Tables 4.2.6.8 and 6.1.1.4'

loop_
_geom_angle_atom_site_label_1
_geom_angle_atom_site_label_2
_geom_angle_atom_site_label_3
_geom_angle
_geom_angle_site_symmetry_1
_geom_angle_site_symmetry_3
_geom_angle_publ_flag
O1 K1 O1 116.56(5) 4_456 . ?
O1 K1 C4 102.88(7) 4_456 . ?
O1 K1 C4 140.52(7) . . ?
O1 K1 C5 115.18(7) 4_456 . ?
O1 K1 C5 123.92(7) . . ?
C4 K1 C5 26.02(7) . . ?
O1 K1 C3 113.41(7) 4_456 . ?
O1 K1 C3 123.87(7) . . ?
C4 K1 C3 25.53(7) . . ?
C5 K1 C3 44.35(8) . . ?
O1 K1 C1 94.66(6) 4_456 . ?
O1 K1 C1 21.90(6) . . ?
C4 K1 C1 162.40(8) . . ?
C5 K1 C1 142.81(7) . . ?
C3 K1 C1 142.15(7) . . ?
O1 K1 C6 139.21(6) 4_456 . ?
O1 K1 C6 99.69(6) . . ?
C4 K1 C6 44.74(7) . . ?
C5 K1 C6 24.72(7) . . ?
C3 K1 C6 50.69(7) . . ?
C1 K1 C6 120.06(6) . . ?
O1 K1 C12 94.11(8) 4_456 4_456 ?
O1 K1 C12 57.91(7) . 4_456 ?
C4 K1 C12 120.06(8) . 4_456 ?
C5 K1 C12 136.20(9) . 4_456 ?
C3 K1 C12 95.28(8) . 4_456 ?
C1 K1 C12 56.22(7) . 4_456 ?
C6 K1 C12 122.05(8) . 4_456 ?
O1 K1 C2 136.09(6) 4_456 . ?
O1 K1 C2 100.58(6) . . ?
C4 K1 C2 43.57(7) . . ?
C5 K1 C2 50.15(7) . . ?
C3 K1 C2 23.81(6) . . ?
C1 K1 C2 120.52(7) . . ?
C6 K1 C2 42.66(6) . . ?
C12 K1 C2 86.09(8) 4_456 . ?
O1 K1 C1 154.01(6) 4_456 4_556 ?
O1 K1 C1 89.29(5) . 4_556 ?
C4 K1 C1 51.23(7) . 4_556 ?
C5 K1 C1 43.14(7) . 4_556 ?
C3 K1 C1 42.70(6) . 4_556 ?
C1 K1 C1 111.18(7) . 4_556 ?
C6 K1 C1 24.30(6) . 4_556 ?
C12 K1 C1 97.93(8) 4_456 4_556 ?
C2 K1 C1 24.01(5) . 4_556 ?
O1 K1 K1 39.47(4) 4_456 4_456 ?
O1 K1 K1 77.09(4) . 4_456 ?
C4 K1 K1 142.35(6) . 4_456 ?
C5 K1 K1 148.82(6) . 4_456 ?
C3 K1 K1 146.54(6) . 4_456 ?
C1 K1 K1 55.19(5) . 4_456 ?
C6 K1 K1 160.10(5) . 4_456 ?
C12 K1 K1 73.24(7) 4_456 4_456 ?
C2 K1 K1 157.04(5) . 4_456 ?
C1 K1 K1 166.23(4) 4_556 4_456 ?
O1 K1 K1 154.27(4) 4_456 4_556 ?
O1 K1 K1 37.86(4) . 4_556 ?
C4 K1 K1 102.66(6) . 4_556 ?
C5 K1 K1 89.51(6) . 4_556 ?
C3 K1 K1 88.96(6) . 4_556 ?
C1 K1 K1 59.74(5) . 4_556 ?
C6 K1 K1 64.87(5) . 4_556 ?
C12 K1 K1 70.29(7) 4_456 4_556 ?
C2 K1 K1 65.17(5) . 4_556 ?
C1 K1 K1 51.44(4) 4_556 4_556 ?
K1 K1 K1 114.90(3) 4_456 4_556 ?
C1 O1 K1 148.12(14) . 4_556 ?
C1 O1 K1 109.13(13) . . ?
K1 O1 K1 102.67(6) 4_556 . ?
O1 C1 C6 121.3(2) . 4_456 ?
O1 C1 C2 120.8(2) . 4_456 ?
C6 C1 C2 117.9(2) 4_456 4_456 ?
O1 C1 K1 48.97(10) . . ?
C6 C1 K1 108.45(14) 4_456 . ?
C2 C1 K1 112.02(14) 4_456 . ?
O1 C1 K1 122.35(13) . 4_456 ?
C6 C1 K1 71.84(14) 4_456 4_456 ?
C2 C1 K1 77.04(14) 4_456 4_456 ?
K1 C1 K1 73.37(5) . 4_456 ?
C3 C2 C1 119.2(2) . 4_556 ?
C3 C2 C7 120.2(2) . . ?
C1 C2 C7 120.4(2) 4_556 . ?
C3 C2 K1 68.12(15) . . ?
C1 C2 K1 78.95(14) 4_556 . ?
C7 C2 K1 127.38(16) . . ?
C4 C3 C2 122.2(3) . . ?
C4 C3 K1 69.82(16) . . ?
C2 C3 K1 88.08(16) . . ?
C5 C4 C3 118.6(3) . . ?
C5 C4 K1 79.61(16) . . ?
C3 C4 K1 84.65(16) . . ?
C4 C5 C6 122.8(3) . . ?
C4 C5 K1 74.37(16) . . ?
C6 C5 K1 87.19(16) . . ?
C5 C6 C1 119.1(2) . 4_556 ?
C5 C6 C11 120.0(2) . . ?
C1 C6 C11 120.8(2) 4_556 . ?
C5 C6 K1 68.09(15) . . ?
C1 C6 K1 83.86(14) 4_556 . ?
C11 C6 K1 122.29(16) . . ?
C8 C7 C9 106.2(3) . . ?
C8 C7 C10 109.6(3) . . ?
C9 C7 C10 107.4(3) . . ?
C8 C7 C2 110.1(2) . . ?
C9 C7 C2 111.9(3) . . ?
C10 C7 C2 111.5(2) . . ?
C13 C11 C12 105.5(3) . . ?
C13 C11 C14 108.1(3) . . ?
C12 C11 C14 109.1(3) . . ?
C13 C11 C6 113.1(3) . . ?
C12 C11 C6 112.8(2) . . ?
C14 C11 C6 108.1(2) . . ?
C11 C12 K1 116.65(18) . 4_556 ?

loop_
_geom_bond_atom_site_label_1
_geom_bond_atom_site_label_2
_geom_bond_distance
_geom_bond_site_symmetry_2
_geom_bond_publ_flag
K1 O1 2.5537(18) 4_456 ?
K1 O1 2.6454(17) . ?
K1 C4 3.023(3) . ?
K1 C5 3.088(3) . ?
K1 C3 3.207(3) . ?
K1 C1 3.313(2) . ?
K1 C6 3.325(3) . ?
K1 C12 3.342(4) 4_456 ?
K1 C2 3.454(3) . ?
K1 C1 3.479(3) 4_556 ?
K1 K1 4.0599(10) 4_456 ?
K1 K1 4.0599(10) 4_556 ?
O1 C1 1.308(3) . ?
O1 K1 2.5537(18) 4_556 ?
C1 C6 1.440(3) 4_456 ?
C1 C2 1.442(3) 4_456 ?
C1 K1 3.479(3) 4_456 ?
C2 C3 1.395(4) . ?
C2 C1 1.442(3) 4_556 ?
C2 C7 1.546(4) . ?
C3 C4 1.388(4) . ?
C4 C5 1.378(4) . ?
C5 C6 1.392(4) . ?
C6 C1 1.440(3) 4_556 ?
C6 C11 1.543(3) . ?
C7 C8 1.525(4) . ?
C7 C9 1.531(4) . ?
C7 C10 1.532(4) . ?
C11 C13 1.529(4) . ?
C11 C12 1.537(4) . ?
C11 C14 1.537(4) . ?
C12 K1 3.342(4) 4_556 ?
